data_7720685
loop_
_publ_author_name
'Shibata, Kaname'
'Michiue, Kenji'
'Motuzis, Ignas'
'Elsegood, Mark R. J.'
'Redshaw, Carl'

_publ_section_title
;
 Vanadyl complexes supported by O,O- and N,O-chelate ligation: structures
 and polymerization catalysis.
;
_journal_issue 14
_journal_name_full 'Dalton transactions (Cambridge, England : 2003)'
_journal_page_first 5644
_journal_page_last 5666
_journal_paper_doi 10.1039/d6dt00387g
_journal_volume 55
_journal_year 2026
_chemical_absolute_configuration ad
_chemical_formula_moiety 'C26 H26 Br4 N O2 1-, C6 H16 N 1+'
_chemical_formula_sum 'C32 H42 Br4 N2 O2'
_chemical_formula_weight 806.31
_space_group_crystal_system monoclinic
_space_group_IT_number 4
_space_group_name_Hall 'P 2yb'
_space_group_name_H-M_alt 'P 1 21 1'
_atom_sites_solution_hydrogens mixed
_atom_sites_solution_primary iterative
_audit_creation_method SHELXL-2019/3
_audit_update_record
;
2026-01-19 deposited with the CCDC.	2026-03-10 downloaded from the CCDC.
;
_cell_angle_alpha 90
_cell_angle_beta 114.9069(12)
_cell_angle_gamma 90
_cell_formula_units_Z 2
_cell_length_a 11.05269(11)
_cell_length_b 14.86773(11)
_cell_length_c 11.54433(11)
_cell_measurement_reflns_used 24109
_cell_measurement_temperature 100(2)
_cell_measurement_theta_max 73.00
_cell_measurement_theta_min 4.21
_cell_volume 1720.62(3)
_computing_cell_refinement 'CrysAlisPro 1.171.43.98a (Rigaku OD, 2023)'
_computing_data_collection 'CrysAlisPro system (CCD 43.101a 64-bit (release 13-12-2023))'
_computing_data_reduction 'CrysAlisPro 1.171.43.98a (Rigaku OD, 2023)'
_computing_molecular_graphics 'Bruker SHELXTL'
_computing_publication_material 'Bruker SHELXTL'
_computing_structure_refinement 'SHELXL-2019/3 (Sheldrick, 2019)'
_computing_structure_solution 'SHELXT 2018/2 (Sheldrick, 2018)'
_diffrn_ambient_temperature 100(2)
_diffrn_detector_area_resol_mean 10
_diffrn_measured_fraction_theta_full 1.000
_diffrn_measured_fraction_theta_max 0.949
_diffrn_measurement_device 'four-circle diffractometer'
_diffrn_measurement_device_type
; 
Rigaku 007HF diffractometer with HF Varimax confocal mirrors, 
an UG2 goniometer and HyPix Arc-100 detector 
;
_diffrn_measurement_method 'profile data from \w-scans'
_diffrn_radiation_collimation 0.3
_diffrn_radiation_type CuK\a
_diffrn_radiation_wavelength 1.54178
_diffrn_reflns_av_R_equivalents 0.0321
_diffrn_reflns_av_unetI/netI 0.0273
_diffrn_reflns_Laue_measured_fraction_full 1.000
_diffrn_reflns_Laue_measured_fraction_max 0.949
_diffrn_reflns_limit_h_max 13
_diffrn_reflns_limit_h_min -13
_diffrn_reflns_limit_k_max 18
_diffrn_reflns_limit_k_min -14
_diffrn_reflns_limit_l_max 14
_diffrn_reflns_limit_l_min -14
_diffrn_reflns_number 27863
_diffrn_reflns_point_group_measured_fraction_full 0.907
_diffrn_reflns_point_group_measured_fraction_max 0.850
_diffrn_reflns_theta_full 67.679
_diffrn_reflns_theta_max 73.713
_diffrn_reflns_theta_min 4.222
_diffrn_source 'Rotating anode'
_exptl_absorpt_coefficient_mu 5.935
_exptl_absorpt_correction_T_max 0.854
_exptl_absorpt_correction_T_min 0.612
_exptl_absorpt_correction_type analytical
_exptl_absorpt_process_details
; 
CrysAlisPro 1.171.43.98a (Rigaku Oxford Diffraction, 2023) 
Analytical numeric absorption correction using a multifaceted crystal 
model based on expressions derived by R.C. Clark & J.S. Reid. 
(Clark, R. C. & Reid, J. S. (1995). Acta Cryst. A51, 887-897) 
Empirical absorption correction using spherical harmonics, 
implemented in SCALE3 ABSPACK scaling algorithm. 
;
_exptl_crystal_colour colourless
_exptl_crystal_density_diffrn 1.556
_exptl_crystal_description rod
_exptl_crystal_F_000 808
_exptl_crystal_recrystallization_method 'Re-crystallisation from solvent: acetonitrile'
_exptl_crystal_size_max 0.175
_exptl_crystal_size_mid 0.043
_exptl_crystal_size_min 0.034
_refine_diff_density_max 0.664
_refine_diff_density_min -0.404
_refine_diff_density_rms 0.048
_refine_ls_abs_structure_details
; 
 Flack x determined using 2351 quotients [(I+)-(I-)]/[(I+)+(I-)] 
 (Parsons, Flack and Wagner, Acta Cryst. B69 (2013) 249-259). 
;
_refine_ls_abs_structure_Flack -0.034(9)
_refine_ls_extinction_method none
_refine_ls_goodness_of_fit_ref 1.026
_refine_ls_hydrogen_treatment mixed
_refine_ls_matrix_type full
_refine_ls_number_parameters 376
_refine_ls_number_reflns 5912
_refine_ls_number_restraints 1
_refine_ls_restrained_S_all 1.026
_refine_ls_R_factor_all 0.0207
_refine_ls_R_factor_gt 0.0201
_refine_ls_shift/su_max 0.001
_refine_ls_shift/su_mean 0.000
_refine_ls_structure_factor_coef Fsqd
_refine_ls_weighting_details 'w=1/[\s^2^(Fo^2^)+(0.0213P)^2^+0.4885P] where P=(Fo^2^+2Fc^2^)/3'
_refine_ls_weighting_scheme calc
_refine_ls_wR_factor_gt 0.0452
_refine_ls_wR_factor_ref 0.0455
_reflns_Friedel_coverage 0.721
_reflns_Friedel_fraction_full 0.806
_reflns_Friedel_fraction_max 0.742
_reflns_number_gt 5792
_reflns_number_total 5912
_reflns_threshold_expression 'I > 2\s(I)'
_cod_data_source_file d6dt00387g2.cif
_cod_data_source_block LHEt3NH
_cod_depositor_comments 'Adding full bibliography for 7720679--7720691.cif.'
_cod_original_sg_symbol_H-M 'P 21'
_cod_database_code 7720685
_shelx_shelxl_version_number 2019/3
_shelx_space_group_comment
; 
The symmetry employed for this shelxl refinement is uniquely defined 
by the following loop, which should always be used as a source of 
symmetry information in preference to the above space-group names. 
They are only intended as comments. 
;
_shelx_estimated_absorpt_t_min 0.423
_shelx_estimated_absorpt_t_max 0.824

loop_
_space_group_symop_operation_xyz
'x, y, z'
'-x, y+1/2, -z'

loop_
_atom_site_label
_atom_site_type_symbol
_atom_site_fract_x
_atom_site_fract_y
_atom_site_fract_z
_atom_site_U_iso_or_equiv
_atom_site_adp_type
_atom_site_occupancy
_atom_site_site_symmetry_order
_atom_site_calc_flag
_atom_site_refinement_flags_posn
_atom_site_refinement_flags_adp
_atom_site_refinement_flags_occupancy
_atom_site_disorder_assembly
_atom_site_disorder_group
N1 N 0.7623(3) 0.47322(18) 0.5543(2) 0.0162(5) Uani 1 1 d . . . . .
C1 C 0.6840(3) 0.5500(2) 0.5613(3) 0.0181(6) Uani 1 1 d . . . . .
H1A H 0.681929 0.595712 0.498157 0.022 Uiso 1 1 calc R U . . .
H1B H 0.727828 0.577361 0.647308 0.022 Uiso 1 1 calc R U . . .
C2 C 0.5432(3) 0.5246(2) 0.5359(3) 0.0174(6) Uani 1 1 d . . . . .
C3 C 0.4437(3) 0.5167(2) 0.4099(3) 0.0192(7) Uani 1 1 d . . . . .
C4 C 0.3128(3) 0.5000(2) 0.3933(3) 0.0212(7) Uani 1 1 d . . . . .
C5 C 0.2783(3) 0.4897(3) 0.4945(3) 0.0218(6) Uani 1 1 d . . . . .
H5 H 0.188349 0.479339 0.480501 0.026 Uiso 1 1 calc R U . . .
C6 C 0.3785(3) 0.4948(2) 0.6163(3) 0.0201(6) Uani 1 1 d . . . . .
C7 C 0.5086(3) 0.5126(2) 0.6379(3) 0.0187(6) Uani 1 1 d . . . . .
H7 H 0.575283 0.516696 0.723067 0.022 Uiso 1 1 calc R U . . .
O1 O 0.4661(3) 0.52751(18) 0.3053(2) 0.0266(6) Uani 1 1 d . . . . .
H1 H 0.551(5) 0.528(3) 0.319(4) 0.044(14) Uiso 1 1 d . . . . .
Br1 Br 0.17605(3) 0.49375(3) 0.22599(3) 0.03188(9) Uani 1 1 d . . . . .
Br2 Br 0.33200(3) 0.48617(3) 0.75668(3) 0.02791(9) Uani 1 1 d . . . . .
C8 C 0.8783(3) 0.4925(2) 0.5268(3) 0.0174(6) Uani 1 1 d . . . . .
H8A H 0.961121 0.477326 0.602686 0.021 Uiso 1 1 calc R U . . .
H8B H 0.880501 0.557557 0.509695 0.021 Uiso 1 1 calc R U . . .
C9 C 0.8738(3) 0.4396(2) 0.4133(3) 0.0175(6) Uani 1 1 d . . . . .
C10 C 0.7703(3) 0.4599(2) 0.2923(3) 0.0176(6) Uani 1 1 d . . . . .
C11 C 0.7668(3) 0.4081(2) 0.1900(3) 0.0205(7) Uani 1 1 d . . . . .
C12 C 0.8608(4) 0.3423(2) 0.2016(3) 0.0217(7) Uani 1 1 d . . . . .
H12 H 0.855694 0.309120 0.129296 0.026 Uiso 1 1 calc R U . . .
C13 C 0.9611(3) 0.3266(2) 0.3206(3) 0.0221(7) Uani 1 1 d . . . . .
C14 C 0.9678(3) 0.3741(2) 0.4270(3) 0.0200(7) Uani 1 1 d . . . . .
H14 H 1.036857 0.361610 0.508892 0.024 Uiso 1 1 calc R U . . .
O2 O 0.6841(2) 0.52462(15) 0.2789(2) 0.0194(5) Uani 1 1 d . . . . .
Br3 Br 0.62688(3) 0.42983(2) 0.02560(3) 0.02470(8) Uani 1 1 d . . . . .
Br4 Br 1.09527(4) 0.24021(3) 0.34020(4) 0.03279(10) Uani 1 1 d . . . . .
C15 C 0.7822(3) 0.4027(2) 0.6463(3) 0.0181(7) Uani 1 1 d . . . . .
C16 C 0.7130(3) 0.3216(2) 0.6035(3) 0.0224(7) Uani 1 1 d . . . . .
C17 C 0.7349(4) 0.2520(3) 0.6920(4) 0.0311(8) Uani 1 1 d . . . . .
H17 H 0.689548 0.196396 0.664434 0.037 Uiso 1 1 calc R U . . .
C18 C 0.8217(4) 0.2634(3) 0.8191(4) 0.0334(9) Uani 1 1 d . . . . .
H18 H 0.836215 0.215386 0.877756 0.040 Uiso 1 1 calc R U . . .
C19 C 0.8867(4) 0.3433(3) 0.8605(3) 0.0294(8) Uani 1 1 d . . . . .
H19 H 0.945117 0.350299 0.948183 0.035 Uiso 1 1 calc R U . . .
C20 C 0.8693(3) 0.4148(2) 0.7768(3) 0.0222(7) Uani 1 1 d . . . . .
C21 C 0.6160(3) 0.3073(2) 0.4650(4) 0.0259(7) Uani 1 1 d . . . . .
H21 H 0.606613 0.365638 0.418966 0.031 Uiso 1 1 calc R U . . .
C22 C 0.6675(4) 0.2372(3) 0.4002(4) 0.0334(8) Uani 1 1 d . . . . .
H22A H 0.753187 0.257086 0.402887 0.050 Uiso 1 1 calc R U . . .
H22B H 0.602963 0.229935 0.311057 0.050 Uiso 1 1 calc R U . . .
H22C H 0.679384 0.179578 0.444861 0.050 Uiso 1 1 calc R U . . .
C23 C 0.4777(4) 0.2805(3) 0.4549(4) 0.0346(9) Uani 1 1 d . . . . .
H23A H 0.482405 0.220420 0.491587 0.052 Uiso 1 1 calc R U . . .
H23B H 0.413735 0.279887 0.364926 0.052 Uiso 1 1 calc R U . . .
H23C H 0.448653 0.323990 0.501770 0.052 Uiso 1 1 calc R U . . .
C24 C 0.9441(3) 0.5018(3) 0.8284(3) 0.0242(7) Uani 1 1 d . . . . .
H24 H 0.923487 0.543559 0.754565 0.029 Uiso 1 1 calc R U . . .
C25 C 1.0955(3) 0.4863(3) 0.8906(3) 0.0328(8) Uani 1 1 d . . . . .
H25A H 1.119696 0.450377 0.968345 0.049 Uiso 1 1 calc R U . . .
H25B H 1.141532 0.544396 0.912378 0.049 Uiso 1 1 calc R U . . .
H25C H 1.121950 0.454217 0.830731 0.049 Uiso 1 1 calc R U . . .
C26 C 0.8988(4) 0.5476(3) 0.9228(3) 0.0307(8) Uani 1 1 d . . . . .
H26A H 0.803033 0.560474 0.879992 0.046 Uiso 1 1 calc R U . . .
H26B H 0.948071 0.603992 0.953084 0.046 Uiso 1 1 calc R U . . .
H26C H 0.916403 0.507648 0.995680 0.046 Uiso 1 1 calc R U . . .
N2 N 0.6794(3) 0.6768(2) 0.1694(3) 0.0221(6) Uani 1 1 d . . . . .
H2 H 0.674(5) 0.619(4) 0.193(5) 0.053(15) Uiso 1 1 d . . . . .
C27 C 0.7911(4) 0.7238(3) 0.2763(4) 0.0317(9) Uani 1 1 d . . . . .
H27A H 0.775484 0.719785 0.354560 0.038 Uiso 1 1 calc R U . . .
H27B H 0.789993 0.788234 0.254332 0.038 Uiso 1 1 calc R U . . .
C28 C 0.9276(4) 0.6853(3) 0.3042(4) 0.0402(10) Uani 1 1 d . . . . .
H28A H 0.925694 0.619826 0.313356 0.060 Uiso 1 1 calc R U . . .
H28B H 0.993756 0.711334 0.383632 0.060 Uiso 1 1 calc R U . . .
H28C H 0.951574 0.699789 0.233755 0.060 Uiso 1 1 calc R U . . .
C29 C 0.6957(4) 0.6741(3) 0.0465(4) 0.0315(8) Uani 1 1 d . . . . .
H29A H 0.622617 0.637617 -0.016418 0.038 Uiso 1 1 calc R U . . .
H29B H 0.780904 0.643797 0.062186 0.038 Uiso 1 1 calc R U . . .
C30 C 0.6947(6) 0.7664(3) -0.0104(4) 0.0504(12) Uani 1 1 d . . . . .
H30A H 0.609744 0.796362 -0.028382 0.076 Uiso 1 1 calc R U . . .
H30B H 0.705690 0.759722 -0.089938 0.076 Uiso 1 1 calc R U . . .
H30C H 0.768209 0.802540 0.050286 0.076 Uiso 1 1 calc R U . . .
C31 C 0.5486(4) 0.7143(3) 0.1564(4) 0.0295(8) Uani 1 1 d . . . . .
H31A H 0.545057 0.779090 0.135313 0.035 Uiso 1 1 calc R U . . .
H31B H 0.542865 0.708847 0.239349 0.035 Uiso 1 1 calc R U . . .
C32 C 0.4296(4) 0.6674(3) 0.0544(4) 0.0377(9) Uani 1 1 d . . . . .
H32A H 0.425553 0.681716 -0.030023 0.057 Uiso 1 1 calc R U . . .
H32B H 0.347600 0.687955 0.059253 0.057 Uiso 1 1 calc R U . . .
H32C H 0.438651 0.602239 0.068051 0.057 Uiso 1 1 calc R U . . .

loop_
_atom_site_aniso_label
_atom_site_aniso_U_11
_atom_site_aniso_U_22
_atom_site_aniso_U_33
_atom_site_aniso_U_23
_atom_site_aniso_U_13
_atom_site_aniso_U_12
N1 0.0171(12) 0.0145(14) 0.0174(12) 0.0006(11) 0.0076(10) -0.0004(10)
C1 0.0190(15) 0.0148(16) 0.0186(15) 0.0015(13) 0.0062(13) 0.0006(13)
C2 0.0178(15) 0.0138(15) 0.0195(15) 0.0004(12) 0.0068(13) 0.0014(12)
C3 0.0217(16) 0.0185(17) 0.0171(15) 0.0021(12) 0.0077(13) -0.0005(12)
C4 0.0201(15) 0.0219(17) 0.0176(14) 0.0001(14) 0.0040(12) -0.0010(14)
C5 0.0186(15) 0.0210(16) 0.0250(15) 0.0038(15) 0.0084(12) -0.0007(15)
C6 0.0247(15) 0.0171(16) 0.0215(14) 0.0013(15) 0.0127(12) 0.0002(14)
C7 0.0207(15) 0.0160(17) 0.0177(15) -0.0001(12) 0.0065(12) 0.0012(12)
O1 0.0209(12) 0.0406(16) 0.0180(11) 0.0042(10) 0.0077(10) -0.0007(10)
Br1 0.02231(17) 0.0458(2) 0.01972(16) 0.00094(18) 0.00119(13) -0.00515(17)
Br2 0.02688(17) 0.0372(2) 0.02390(16) 0.00296(17) 0.01485(14) -0.00071(17)
C8 0.0175(13) 0.0186(15) 0.0158(13) -0.0024(14) 0.0066(11) -0.0020(14)
C9 0.0191(14) 0.0158(16) 0.0192(14) 0.0015(13) 0.0098(12) -0.0023(13)
C10 0.0198(15) 0.0144(15) 0.0213(15) 0.0008(12) 0.0114(13) -0.0010(12)
C11 0.0228(16) 0.0215(19) 0.0167(15) -0.0013(13) 0.0079(13) -0.0025(13)
C12 0.0292(17) 0.0168(16) 0.0240(17) -0.0032(13) 0.0161(14) -0.0007(13)
C13 0.0236(17) 0.0166(17) 0.0300(18) 0.0018(14) 0.0153(15) 0.0040(13)
C14 0.0200(16) 0.0175(17) 0.0225(16) 0.0026(13) 0.0089(13) -0.0002(13)
O2 0.0232(11) 0.0174(11) 0.0197(11) 0.0029(9) 0.0110(9) 0.0037(9)
Br3 0.02817(17) 0.02511(18) 0.01701(15) -0.00232(14) 0.00581(13) -0.00210(15)
Br4 0.0363(2) 0.0272(2) 0.0400(2) 0.00393(17) 0.02106(18) 0.01377(17)
C15 0.0182(15) 0.0187(17) 0.0209(15) 0.0039(13) 0.0115(13) 0.0044(12)
C16 0.0193(16) 0.0212(18) 0.0299(18) 0.0019(14) 0.0136(14) 0.0030(13)
C17 0.0304(19) 0.0211(19) 0.048(2) 0.0092(17) 0.0222(18) 0.0034(15)
C18 0.039(2) 0.032(2) 0.039(2) 0.0159(17) 0.0258(18) 0.0104(17)
C19 0.0311(19) 0.039(2) 0.0218(17) 0.0086(16) 0.0147(15) 0.0086(17)
C20 0.0226(16) 0.027(2) 0.0222(16) 0.0014(14) 0.0141(13) 0.0042(14)
C21 0.0252(17) 0.0163(17) 0.0352(19) -0.0055(15) 0.0118(15) -0.0048(14)
C22 0.033(2) 0.0262(19) 0.042(2) -0.0082(18) 0.0169(17) -0.0055(17)
C23 0.0253(19) 0.025(2) 0.052(2) -0.0064(18) 0.0147(18) -0.0055(15)
C24 0.0209(15) 0.036(2) 0.0157(14) -0.0026(15) 0.0072(12) -0.0008(16)
C25 0.0231(16) 0.053(3) 0.0225(16) -0.007(2) 0.0103(13) -0.0001(19)
C26 0.0234(17) 0.045(2) 0.0236(17) -0.0088(17) 0.0097(15) -0.0011(16)
N2 0.0307(16) 0.0163(14) 0.0242(14) 0.0021(12) 0.0163(13) 0.0013(12)
C27 0.037(2) 0.026(2) 0.0304(19) -0.0014(16) 0.0124(16) -0.0032(16)
C28 0.032(2) 0.039(2) 0.051(3) 0.002(2) 0.018(2) -0.0061(18)
C29 0.046(2) 0.027(2) 0.0321(19) -0.0006(16) 0.0259(18) 0.0001(17)
C30 0.081(3) 0.043(3) 0.042(2) 0.010(2) 0.040(2) -0.007(2)
C31 0.037(2) 0.026(2) 0.0304(19) 0.0047(15) 0.0189(17) 0.0094(16)
C32 0.033(2) 0.043(3) 0.036(2) 0.0058(19) 0.0122(18) 0.0089(19)

loop_
_atom_type_symbol
_atom_type_description
_atom_type_scat_dispersion_real
_atom_type_scat_dispersion_imag
_atom_type_scat_source
C C 0.0181 0.0091 'International Tables Vol C Tables 4.2.6.8 and 6.1.1.4'
H H 0.0000 0.0000 'International Tables Vol C Tables 4.2.6.8 and 6.1.1.4'
N N 0.0311 0.0180 'International Tables Vol C Tables 4.2.6.8 and 6.1.1.4'
O O 0.0492 0.0322 'International Tables Vol C Tables 4.2.6.8 and 6.1.1.4'
Br Br -0.6763 1.2805 'International Tables Vol C Tables 4.2.6.8 and 6.1.1.4'

loop_
_geom_angle_atom_site_label_1
_geom_angle_atom_site_label_2
_geom_angle_atom_site_label_3
_geom_angle
_geom_angle_site_symmetry_1
_geom_angle_site_symmetry_3
_geom_angle_publ_flag
C15 N1 C1 116.0(2) . . ?
C15 N1 C8 115.1(2) . . ?
C1 N1 C8 116.9(3) . . ?
N1 C1 C2 112.5(3) . . ?
N1 C1 H1A 109.1 . . ?
C2 C1 H1A 109.1 . . ?
N1 C1 H1B 109.1 . . ?
C2 C1 H1B 109.1 . . ?
H1A C1 H1B 107.8 . . ?
C7 C2 C3 119.2(3) . . ?
C7 C2 C1 119.8(3) . . ?
C3 C2 C1 121.0(3) . . ?
O1 C3 C4 118.1(3) . . ?
O1 C3 C2 124.0(3) . . ?
C4 C3 C2 117.9(3) . . ?
C5 C4 C3 122.8(3) . . ?
C5 C4 Br1 118.2(2) . . ?
C3 C4 Br1 119.0(2) . . ?
C6 C5 C4 117.9(3) . . ?
C6 C5 H5 121.1 . . ?
C4 C5 H5 121.1 . . ?
C7 C6 C5 121.7(3) . . ?
C7 C6 Br2 119.7(2) . . ?
C5 C6 Br2 118.5(2) . . ?
C6 C7 C2 120.5(3) . . ?
C6 C7 H7 119.7 . . ?
C2 C7 H7 119.7 . . ?
C3 O1 H1 115(3) . . ?
N1 C8 C9 111.8(3) . . ?
N1 C8 H8A 109.3 . . ?
C9 C8 H8A 109.3 . . ?
N1 C8 H8B 109.3 . . ?
C9 C8 H8B 109.3 . . ?
H8A C8 H8B 107.9 . . ?
C14 C9 C10 121.2(3) . . ?
C14 C9 C8 121.2(3) . . ?
C10 C9 C8 117.6(3) . . ?
O2 C10 C11 122.8(3) . . ?
O2 C10 C9 121.0(3) . . ?
C11 C10 C9 116.1(3) . . ?
C12 C11 C10 123.5(3) . . ?
C12 C11 Br3 118.4(2) . . ?
C10 C11 Br3 118.1(2) . . ?
C13 C12 C11 118.0(3) . . ?
C13 C12 H12 121.0 . . ?
C11 C12 H12 121.0 . . ?
C12 C13 C14 121.2(3) . . ?
C12 C13 Br4 119.6(3) . . ?
C14 C13 Br4 119.2(3) . . ?
C9 C14 C13 119.8(3) . . ?
C9 C14 H14 120.1 . . ?
C13 C14 H14 120.1 . . ?
C16 C15 C20 120.6(3) . . ?
C16 C15 N1 118.3(3) . . ?
C20 C15 N1 121.1(3) . . ?
C17 C16 C15 118.5(3) . . ?
C17 C16 C21 119.5(3) . . ?
C15 C16 C21 122.0(3) . . ?
C18 C17 C16 120.8(4) . . ?
C18 C17 H17 119.6 . . ?
C16 C17 H17 119.6 . . ?
C19 C18 C17 120.3(3) . . ?
C19 C18 H18 119.9 . . ?
C17 C18 H18 119.9 . . ?
C18 C19 C20 121.4(3) . . ?
C18 C19 H19 119.3 . . ?
C20 C19 H19 119.3 . . ?
C19 C20 C15 118.3(3) . . ?
C19 C20 C24 119.0(3) . . ?
C15 C20 C24 122.7(3) . . ?
C16 C21 C22 111.6(3) . . ?
C16 C21 C23 110.8(3) . . ?
C22 C21 C23 110.5(3) . . ?
C16 C21 H21 107.9 . . ?
C22 C21 H21 107.9 . . ?
C23 C21 H21 107.9 . . ?
C21 C22 H22A 109.5 . . ?
C21 C22 H22B 109.5 . . ?
H22A C22 H22B 109.5 . . ?
C21 C22 H22C 109.5 . . ?
H22A C22 H22C 109.5 . . ?
H22B C22 H22C 109.5 . . ?
C21 C23 H23A 109.5 . . ?
C21 C23 H23B 109.5 . . ?
H23A C23 H23B 109.5 . . ?
C21 C23 H23C 109.5 . . ?
H23A C23 H23C 109.5 . . ?
H23B C23 H23C 109.5 . . ?
C20 C24 C25 111.2(3) . . ?
C20 C24 C26 111.7(3) . . ?
C25 C24 C26 110.6(3) . . ?
C20 C24 H24 107.7 . . ?
C25 C24 H24 107.7 . . ?
C26 C24 H24 107.7 . . ?
C24 C25 H25A 109.5 . . ?
C24 C25 H25B 109.5 . . ?
H25A C25 H25B 109.5 . . ?
C24 C25 H25C 109.5 . . ?
H25A C25 H25C 109.5 . . ?
H25B C25 H25C 109.5 . . ?
C24 C26 H26A 109.5 . . ?
C24 C26 H26B 109.5 . . ?
H26A C26 H26B 109.5 . . ?
C24 C26 H26C 109.5 . . ?
H26A C26 H26C 109.5 . . ?
H26B C26 H26C 109.5 . . ?
C31 N2 C27 109.5(3) . . ?
C31 N2 C29 114.1(3) . . ?
C27 N2 C29 113.8(3) . . ?
C31 N2 H2 102(3) . . ?
C27 N2 H2 109(3) . . ?
C29 N2 H2 108(3) . . ?
N2 C27 C28 113.5(3) . . ?
N2 C27 H27A 108.9 . . ?
C28 C27 H27A 108.9 . . ?
N2 C27 H27B 108.9 . . ?
C28 C27 H27B 108.9 . . ?
H27A C27 H27B 107.7 . . ?
C27 C28 H28A 109.5 . . ?
C27 C28 H28B 109.5 . . ?
H28A C28 H28B 109.5 . . ?
C27 C28 H28C 109.5 . . ?
H28A C28 H28C 109.5 . . ?
H28B C28 H28C 109.5 . . ?
N2 C29 C30 113.8(3) . . ?
N2 C29 H29A 108.8 . . ?
C30 C29 H29A 108.8 . . ?
N2 C29 H29B 108.8 . . ?
C30 C29 H29B 108.8 . . ?
H29A C29 H29B 107.7 . . ?
C29 C30 H30A 109.5 . . ?
C29 C30 H30B 109.5 . . ?
H30A C30 H30B 109.5 . . ?
C29 C30 H30C 109.5 . . ?
H30A C30 H30C 109.5 . . ?
H30B C30 H30C 109.5 . . ?
N2 C31 C32 113.1(3) . . ?
N2 C31 H31A 109.0 . . ?
C32 C31 H31A 109.0 . . ?
N2 C31 H31B 109.0 . . ?
C32 C31 H31B 109.0 . . ?
H31A C31 H31B 107.8 . . ?
C31 C32 H32A 109.5 . . ?
C31 C32 H32B 109.5 . . ?
H32A C32 H32B 109.5 . . ?
C31 C32 H32C 109.5 . . ?
H32A C32 H32C 109.5 . . ?
H32B C32 H32C 109.5 . . ?

loop_
_geom_bond_atom_site_label_1
_geom_bond_atom_site_label_2
_geom_bond_distance
_geom_bond_site_symmetry_2
_geom_bond_publ_flag
N1 C15 1.442(4) . ?
N1 C1 1.455(4) . ?
N1 C8 1.472(4) . ?
C1 C2 1.505(4) . ?
C1 H1A 0.9900 . ?
C1 H1B 0.9900 . ?
C2 C7 1.395(4) . ?
C2 C3 1.412(4) . ?
C3 O1 1.341(4) . ?
C3 C4 1.400(4) . ?
C4 C5 1.381(4) . ?
C4 Br1 1.888(3) . ?
C5 C6 1.378(4) . ?
C5 H5 0.9500 . ?
C6 C7 1.377(4) . ?
C6 Br2 1.900(3) . ?
C7 H7 0.9500 . ?
O1 H1 0.88(5) . ?
C8 C9 1.510(4) . ?
C8 H8A 0.9900 . ?
C8 H8B 0.9900 . ?
C9 C14 1.384(5) . ?
C9 C10 1.416(4) . ?
C10 O2 1.317(4) . ?
C10 C11 1.397(4) . ?
C11 C12 1.392(5) . ?
C11 Br3 1.904(3) . ?
C12 C13 1.374(5) . ?
C12 H12 0.9500 . ?
C13 C14 1.391(5) . ?
C13 Br4 1.902(3) . ?
C14 H14 0.9500 . ?
C15 C16 1.403(5) . ?
C15 C20 1.416(5) . ?
C16 C17 1.401(5) . ?
C16 C21 1.519(5) . ?
C17 C18 1.384(6) . ?
C17 H17 0.9500 . ?
C18 C19 1.367(6) . ?
C18 H18 0.9500 . ?
C19 C20 1.394(5) . ?
C19 H19 0.9500 . ?
C20 C24 1.516(5) . ?
C21 C22 1.526(5) . ?
C21 C23 1.536(5) . ?
C21 H21 1.0000 . ?
C22 H22A 0.9800 . ?
C22 H22B 0.9800 . ?
C22 H22C 0.9800 . ?
C23 H23A 0.9800 . ?
C23 H23B 0.9800 . ?
C23 H23C 0.9800 . ?
C24 C25 1.535(4) . ?
C24 C26 1.538(5) . ?
C24 H24 1.0000 . ?
C25 H25A 0.9800 . ?
C25 H25B 0.9800 . ?
C25 H25C 0.9800 . ?
C26 H26A 0.9800 . ?
C26 H26B 0.9800 . ?
C26 H26C 0.9800 . ?
N2 C31 1.496(5) . ?
N2 C27 1.501(5) . ?
N2 C29 1.504(4) . ?
N2 H2 0.92(5) . ?
C27 C28 1.516(6) . ?
C27 H27A 0.9900 . ?
C27 H27B 0.9900 . ?
C28 H28A 0.9800 . ?
C28 H28B 0.9800 . ?
C28 H28C 0.9800 . ?
C29 C30 1.519(6) . ?
C29 H29A 0.9900 . ?
C29 H29B 0.9900 . ?
C30 H30A 0.9800 . ?
C30 H30B 0.9800 . ?
C30 H30C 0.9800 . ?
C31 C32 1.516(6) . ?
C31 H31A 0.9900 . ?
C31 H31B 0.9900 . ?
C32 H32A 0.9800 . ?
C32 H32B 0.9800 . ?
C32 H32C 0.9800 . ?

loop_
_geom_hbond_atom_site_label_D
_geom_hbond_atom_site_label_H
_geom_hbond_atom_site_label_A
_geom_hbond_distance_DH
_geom_hbond_distance_HA
_geom_hbond_distance_DA
_geom_hbond_angle_DHA
_geom_hbond_site_symmetry_A
_geom_hbond_publ_flag
C1 H1B Br4 0.99 3.08 3.592(3) 113.8 2_756 yes
O1 H1 O2 0.88(5) 1.73(5) 2.553(3) 156(4) . yes
N2 H2 O2 0.92(5) 1.69(5) 2.581(4) 164(5) . yes
C29 H29A Br3 0.99 3.12 3.698(4) 118.3 . yes
C31 H31A Br3 0.99 3.02 3.874(4) 145.4 2_655 yes

loop_
_geom_torsion_atom_site_label_1
_geom_torsion_atom_site_label_2
_geom_torsion_atom_site_label_3
_geom_torsion_atom_site_label_4
_geom_torsion
_geom_torsion_site_symmetry_1
_geom_torsion_site_symmetry_2
_geom_torsion_site_symmetry_3
_geom_torsion_site_symmetry_4
_geom_torsion_publ_flag
C15 N1 C1 C2 -62.6(3) . . . . ?
C8 N1 C1 C2 156.6(3) . . . . ?
N1 C1 C2 C7 99.9(3) . . . . ?
N1 C1 C2 C3 -83.0(4) . . . . ?
C7 C2 C3 O1 179.5(3) . . . . ?
C1 C2 C3 O1 2.5(5) . . . . ?
C7 C2 C3 C4 2.1(5) . . . . ?
C1 C2 C3 C4 -174.9(3) . . . . ?
O1 C3 C4 C5 -178.6(3) . . . . ?
C2 C3 C4 C5 -1.1(5) . . . . ?
O1 C3 C4 Br1 0.0(4) . . . . ?
C2 C3 C4 Br1 177.5(2) . . . . ?
C3 C4 C5 C6 -1.0(6) . . . . ?
Br1 C4 C5 C6 -179.6(3) . . . . ?
C4 C5 C6 C7 2.1(6) . . . . ?
C4 C5 C6 Br2 177.2(3) . . . . ?
C5 C6 C7 C2 -1.0(5) . . . . ?
Br2 C6 C7 C2 -176.1(2) . . . . ?
C3 C2 C7 C6 -1.2(5) . . . . ?
C1 C2 C7 C6 176.0(3) . . . . ?
C15 N1 C8 C9 92.9(3) . . . . ?
C1 N1 C8 C9 -125.9(3) . . . . ?
N1 C8 C9 C14 -114.2(3) . . . . ?
N1 C8 C9 C10 66.1(4) . . . . ?
C14 C9 C10 O2 -177.4(3) . . . . ?
C8 C9 C10 O2 2.3(4) . . . . ?
C14 C9 C10 C11 2.1(5) . . . . ?
C8 C9 C10 C11 -178.3(3) . . . . ?
O2 C10 C11 C12 177.0(3) . . . . ?
C9 C10 C11 C12 -2.5(5) . . . . ?
O2 C10 C11 Br3 -2.4(4) . . . . ?
C9 C10 C11 Br3 178.2(2) . . . . ?
C10 C11 C12 C13 1.0(5) . . . . ?
Br3 C11 C12 C13 -179.6(3) . . . . ?
C11 C12 C13 C14 0.9(5) . . . . ?
C11 C12 C13 Br4 -177.8(3) . . . . ?
C10 C9 C14 C13 -0.3(5) . . . . ?
C8 C9 C14 C13 -179.9(3) . . . . ?
C12 C13 C14 C9 -1.2(5) . . . . ?
Br4 C13 C14 C9 177.5(2) . . . . ?
C1 N1 C15 C16 107.5(3) . . . . ?
C8 N1 C15 C16 -111.0(3) . . . . ?
C1 N1 C15 C20 -72.5(4) . . . . ?
C8 N1 C15 C20 69.0(4) . . . . ?
C20 C15 C16 C17 -1.8(5) . . . . ?
N1 C15 C16 C17 178.2(3) . . . . ?
C20 C15 C16 C21 178.3(3) . . . . ?
N1 C15 C16 C21 -1.7(5) . . . . ?
C15 C16 C17 C18 0.7(5) . . . . ?
C21 C16 C17 C18 -179.4(3) . . . . ?
C16 C17 C18 C19 0.6(5) . . . . ?
C17 C18 C19 C20 -0.8(6) . . . . ?
C18 C19 C20 C15 -0.3(5) . . . . ?
C18 C19 C20 C24 180.0(3) . . . . ?
C16 C15 C20 C19 1.6(5) . . . . ?
N1 C15 C20 C19 -178.4(3) . . . . ?
C16 C15 C20 C24 -178.6(3) . . . . ?
N1 C15 C20 C24 1.3(5) . . . . ?
C17 C16 C21 C22 -67.2(4) . . . . ?
C15 C16 C21 C22 112.7(4) . . . . ?
C17 C16 C21 C23 56.4(4) . . . . ?
C15 C16 C21 C23 -123.7(3) . . . . ?
C19 C20 C24 C25 59.0(4) . . . . ?
C15 C20 C24 C25 -120.8(3) . . . . ?
C19 C20 C24 C26 -65.1(4) . . . . ?
C15 C20 C24 C26 115.1(3) . . . . ?
C31 N2 C27 C28 175.3(3) . . . . ?
C29 N2 C27 C28 -55.6(4) . . . . ?
C31 N2 C29 C30 63.3(5) . . . . ?
C27 N2 C29 C30 -63.4(5) . . . . ?
C27 N2 C31 C32 -177.2(3) . . . . ?
C29 N2 C31 C32 53.8(4) . . . . ?
